data_7100842
loop_
_publ_author_name
'Alan Cowley'
'Jamie N. Jones'

_publ_section_title
;
pi-Indenyl tin(II) and lead(II) compounds
;
_journal_name_full 'Chemical Communications'
_journal_paper_doi 10.1039/b410549d
_journal_year 2005
_chemical_formula_sum 'C23 H38 Ge0 Li O2 Si2'
_chemical_formula_weight 409.65
_space_group_IT_number 33
_symmetry_cell_setting orthorhombic
_symmetry_space_group_name_Hall 'P 2c -2n'
_symmetry_space_group_name_H-M 'P n a 21'
_cell_angle_alpha 90.000(5)
_cell_angle_beta 90.000(5)
_cell_angle_gamma 90.000(5)
_cell_formula_units_Z 4
_cell_length_a 15.226(5)
_cell_length_b 10.237(5)
_cell_length_c 16.111(5)
_cell_measurement_temperature 153(2)
_cell_volume 2511.2(17)
_diffrn_ambient_temperature 153(2)
_exptl_crystal_density_diffrn 1.084
_cod_database_code 7100842

loop_
_symmetry_equiv_pos_as_xyz
'x, y, z'
'-x, -y, z+1/2'
'-x+1/2, y+1/2, z+1/2'
'x+1/2, -y+1/2, z'

loop_
_atom_site_label
_atom_site_type_symbol
_atom_site_fract_x
_atom_site_fract_y
_atom_site_fract_z
_atom_site_U_iso_or_equiv
_atom_site_adp_type
_atom_site_occupancy
_atom_site_symmetry_multiplicity
_atom_site_calc_flag
_atom_site_refinement_flags
_atom_site_disorder_assembly
_atom_site_disorder_group
C01 C 0.3744(2) 0.0689(4) 0.6443(3) 0.0264(10) Uani 1 1 d . . .
C02 C 0.3749(2) 0.2121(4) 0.5308(2) 0.0256(9) Uani 1 1 d . . .
C7 C 0.3865(2) 0.2814(4) 0.6057(3) 0.0258(9) Uani 1 1 d . . .
C8 C 0.3701(3) -0.0539(4) 0.6839(3) 0.0363(11) Uani 1 1 d . . .
H8 H 0.3734 -0.0596 0.7427 0.044 Uiso 1 1 calc R . .
C9 C 0.1307(3) 0.0150(5) 0.5198(3) 0.0429(12) Uani 1 1 d . . .
C10 C 0.1015(4) 0.5305(5) 0.5713(3) 0.0538(14) Uani 1 1 d . . .
C11 C 0.1040(3) 0.3828(5) 0.5758(4) 0.0449(13) Uani 1 1 d . . .
C12 C 0.3694(3) 0.0774(4) 0.5554(2) 0.0264(10) Uani 1 1 d . . .
C13 C 0.3611(3) -0.1654(4) 0.6368(3) 0.0407(11) Uani 1 1 d . . .
H13 H 0.3581 -0.2482 0.6633 0.049 Uiso 1 1 calc R . .
C14 C 0.3562(3) -0.1572(5) 0.5490(3) 0.0402(12) Uani 1 1 d . . .
C15 C 0.0559(4) -0.0887(5) 0.6287(3) 0.0470(13) Uani 1 1 d . . .
C16 C 0.1296(4) 0.5653(5) 0.6584(3) 0.0599(16) Uani 1 1 d . . .
H16A H 0.1538 0.6550 0.6606 0.072 Uiso 1 1 calc R . .
H16B H 0.0796 0.5588 0.6975 0.072 Uiso 1 1 calc R . .
C17 C 0.0972(4) -0.1175(5) 0.5447(3) 0.0428(12) Uani 1 1 d . . .
C18 C 0.3598(3) -0.0396(4) 0.5099(3) 0.0331(10) Uani 1 1 d . . .
H18 H 0.3558 -0.0361 0.4511 0.040 Uiso 1 1 calc R . .
C19 C 0.1187(4) 0.0065(7) 0.6658(4) 0.0597(16) Uani 1 1 d . . .
C20 C 0.4079(3) 0.4302(4) 0.7956(3) 0.0356(10) Uani 1 1 d . . .
H20A H 0.4534 0.4623 0.7577 0.053 Uiso 1 1 calc R . .
H20B H 0.4235 0.4533 0.8528 0.053 Uiso 1 1 calc R . .
H20C H 0.3514 0.4701 0.7813 0.053 Uiso 1 1 calc R . .
C21 C 0.1977(3) 0.4675(4) 0.6781(3) 0.0554(14) Uani 1 1 d . . .
H21A H 0.2566 0.5008 0.6627 0.067 Uiso 1 1 calc R . .
H21B H 0.1975 0.4472 0.7381 0.067 Uiso 1 1 calc R . .
C22 C 0.3850(2) 0.2006(4) 0.6772(2) 0.0283(10) Uani 1 1 d . . .
C23 C 0.3049(4) 0.1915(6) 0.8501(3) 0.0619(16) Uani 1 1 d . . .
H23A H 0.2510 0.2343 0.8310 0.093 Uiso 1 1 calc R . .
H23B H 0.3153 0.2135 0.9084 0.093 Uiso 1 1 calc R . .
H23C H 0.2987 0.0966 0.8444 0.093 Uiso 1 1 calc R . .
C24 C 0.3739(3) 0.4661(4) 0.4354(3) 0.0422(12) Uani 1 1 d . . .
H24A H 0.3210 0.4934 0.4654 0.063 Uiso 1 1 calc R . .
H24B H 0.3738 0.5053 0.3799 0.063 Uiso 1 1 calc R . .
H24C H 0.4261 0.4952 0.4658 0.063 Uiso 1 1 calc R . .
C25 C 0.2766(3) 0.2327(4) 0.3638(3) 0.0489(13) Uani 1 1 d . . .
H25A H 0.2779 0.1382 0.3545 0.073 Uiso 1 1 calc R . .
H25B H 0.2773 0.2781 0.3102 0.073 Uiso 1 1 calc R . .
H25C H 0.2232 0.2561 0.3942 0.073 Uiso 1 1 calc R . .
C26 C 0.4751(4) 0.2319(6) 0.3676(3) 0.0432(13) Uani 1 1 d . . .
C27 C 0.5030(3) 0.1777(5) 0.8290(3) 0.0566(14) Uani 1 1 d . . .
H27A H 0.5000 0.0822 0.8266 0.085 Uiso 1 1 calc R . .
H27B H 0.5103 0.2056 0.8868 0.085 Uiso 1 1 calc R . .
H27C H 0.5530 0.2084 0.7961 0.085 Uiso 1 1 calc R . .
Si Si 0.39923(7) 0.24854(11) 0.78622(7) 0.0294(3) Uani 1 1 d . . .
Si2 Si 0.37533(7) 0.28233(12) 0.42581(6) 0.0314(3) Uani 1 1 d . . .
O1 O 0.15868(17) 0.0759(2) 0.5967(2) 0.0388(7) Uani 1 1 d . . .
O2 O 0.17653(19) 0.3530(3) 0.63043(19) 0.0479(9) Uani 1 1 d . . .
Li1 Li 0.2492(4) 0.2022(7) 0.6117(4) 0.0352(16) Uiso 1 1 d . . .
H11 H 0.116(3) 0.351(5) 0.516(4) 0.067(16) Uiso 1 1 d . . .
H26 H 0.179(3) 0.011(5) 0.475(3) 0.063(15) Uiso 1 1 d . . .
H60 H 0.177(4) -0.007(5) 0.691(3) 0.073(17) Uiso 1 1 d . . .
H61 H 0.100(3) 0.061(4) 0.703(3) 0.042(14) Uiso 1 1 d . . .
H62 H 0.050(3) 0.335(4) 0.596(3) 0.069(15) Uiso 1 1 d . . .
H63 H 0.348(3) -0.237(5) 0.520(3) 0.059(14) Uiso 1 1 d . . .
H64 H -0.004(4) -0.042(5) 0.610(3) 0.080(16) Uiso 1 1 d . . .
H65 H 0.048(4) -0.147(5) 0.512(4) 0.10(2) Uiso 1 1 d . . .
H68 H 0.391(2) 0.385(3) 0.614(2) 0.024(9) Uiso 1 1 d . . .
H70 H 0.050(3) -0.162(4) 0.659(3) 0.043(13) Uiso 1 1 d . . .
H72 H 0.044(3) 0.555(4) 0.563(3) 0.047(14) Uiso 1 1 d . . .
H90 H 0.143(4) -0.199(7) 0.542(4) 0.11(2) Uiso 1 1 d . . .
H91 H 0.076(3) 0.081(4) 0.501(3) 0.057(14) Uiso 1 1 d . . .
H94 H 0.527(3) 0.257(4) 0.396(3) 0.038(12) Uiso 1 1 d . . .
H95 H 0.481(4) 0.136(6) 0.364(3) 0.08(2) Uiso 1 1 d . . .
H96 H 0.476(3) 0.253(4) 0.321(3) 0.037(14) Uiso 1 1 d . . .

loop_
_atom_site_aniso_label
_atom_site_aniso_U_11
_atom_site_aniso_U_22
_atom_site_aniso_U_33
_atom_site_aniso_U_23
_atom_site_aniso_U_13
_atom_site_aniso_U_12
C01 0.024(2) 0.024(2) 0.031(2) 0.0032(19) -0.0031(17) 0.0038(17)
C02 0.025(2) 0.030(2) 0.022(2) 0.0006(18) -0.0005(16) 0.0020(17)
C7 0.021(2) 0.031(2) 0.0249(18) -0.002(2) -0.0024(16) 0.0006(17)
C8 0.034(3) 0.037(3) 0.038(3) 0.005(2) -0.003(2) 0.001(2)
C9 0.042(3) 0.046(3) 0.040(3) 0.001(3) -0.010(3) -0.013(2)
C10 0.043(3) 0.051(3) 0.067(4) 0.002(3) -0.019(3) 0.000(3)
C11 0.033(3) 0.040(3) 0.062(4) -0.003(3) -0.013(2) 0.004(2)
C12 0.026(2) 0.028(2) 0.026(2) -0.0042(19) 0.0009(16) 0.0005(18)
C13 0.037(3) 0.026(2) 0.059(3) 0.003(2) 0.002(2) 0.0052(19)
C14 0.041(3) 0.027(3) 0.052(3) -0.010(2) 0.001(2) 0.001(2)
C15 0.061(4) 0.022(3) 0.059(3) 0.004(2) 0.011(3) 0.001(2)
C16 0.078(4) 0.035(3) 0.067(4) -0.010(3) -0.010(3) 0.016(3)
C17 0.053(3) 0.033(3) 0.043(3) 0.000(2) 0.002(2) -0.009(3)
C18 0.030(3) 0.035(3) 0.035(2) -0.006(2) 0.0019(19) 0.0019(19)
C19 0.049(4) 0.092(5) 0.038(3) -0.013(3) 0.010(3) -0.023(3)
C20 0.037(3) 0.039(3) 0.031(2) -0.003(2) 0.000(2) -0.0021(19)
C21 0.056(3) 0.037(3) 0.073(4) -0.021(2) -0.021(3) 0.011(2)
C22 0.024(2) 0.036(3) 0.024(2) 0.002(2) -0.0022(16) 0.0006(18)
C23 0.071(4) 0.083(4) 0.031(3) -0.005(3) 0.011(3) -0.032(3)
C24 0.044(3) 0.038(3) 0.045(3) 0.009(2) -0.005(2) 0.005(2)
C25 0.053(3) 0.068(4) 0.026(2) 0.000(2) -0.011(2) -0.017(3)
C26 0.051(4) 0.053(4) 0.026(3) -0.003(3) 0.007(2) 0.004(3)
C27 0.067(4) 0.051(3) 0.052(3) -0.009(3) -0.028(3) 0.010(3)
Si 0.0356(6) 0.0329(6) 0.0197(5) 0.0013(5) -0.0022(5) -0.0038(5)
Si2 0.0327(6) 0.0410(7) 0.0205(5) 0.0006(6) -0.0020(5) -0.0028(5)
O1 0.0380(17) 0.0367(16) 0.0416(17) -0.0043(15) -0.0014(16) -0.0079(13)
O2 0.0373(19) 0.0370(18) 0.069(2) -0.0171(16) -0.0213(16) 0.0097(14)

loop_
_geom_bond_atom_site_label_1
_geom_bond_atom_site_label_2
_geom_bond_distance
_geom_bond_site_symmetry_2
_geom_bond_publ_flag
C01 C8 1.411(5) . ?
C01 C12 1.437(5) . ?
C01 C22 1.457(6) . ?
C01 Li1 2.402(7) . ?
C02 C7 1.411(6) . ?
C02 C12 1.438(6) . ?
C02 Si2 1.838(4) . ?
C02 Li1 2.318(7) . ?
C7 C22 1.417(6) . ?
C7 Li1 2.243(7) . ?
C8 C13 1.377(6) . ?
C9 O1 1.451(6) . ?
C9 C17 1.503(7) . ?
C10 C16 1.509(7) . ?
C10 C11 1.514(7) . ?
C11 O2 1.444(5) . ?
C12 C18 1.411(6) . ?
C12 Li1 2.408(8) . ?
C13 C14 1.419(6) . ?
C14 C18 1.360(6) . ?
C15 C19 1.489(8) . ?
C15 C17 1.522(7) . ?
C16 C21 1.476(6) . ?
C19 O1 1.454(6) . ?
C20 Si 1.871(4) . ?
C21 O2 1.438(5) . ?
C22 Si 1.837(4) . ?
C22 Li1 2.321(7) . ?
C23 Si 1.861(5) . ?
C24 Si2 1.888(4) . ?
C25 Si2 1.875(4) . ?
C26 Si2 1.858(5) . ?
C27 Si 1.870(5) . ?
O1 Li1 1.906(7) . ?
O2 Li1 1.924(7) . ?
